data_7216138
loop_
_publ_author_name
'Lorbach, Andreas'
'Maverick, Emily'
'Carreras, Abel'
'Alemany, Pere'
'Wu, Guang'
'Garcia-Garibay, Miguel A'
'Bazan, Guillermo C.'

_publ_section_title
;
 A fullerene-carbene adduct as a crystalline molecular rotor: remarkable
 behavior of a spherically-shaped rotator.
;
_journal_issue 25
_journal_name_full 'Physical chemistry chemical physics : PCCP'
_journal_page_first 12980
_journal_page_last 12986
_journal_paper_doi 10.1039/c4cp01036a
_journal_volume 16
_journal_year 2014
_chemical_formula_moiety 'C87 H36 N2'
_chemical_formula_sum 'C87 H36 N2'
_chemical_formula_weight 1109.18
_chemical_melting_point 'Decomposition >500 C'
_chemical_name_common IDipp-C60
_chemical_name_systematic
; 
 1,3-bis(diisopropylphenyl)imidazol-2-ylidene-C60 adduct 
;
_space_group_IT_number 62
_symmetry_cell_setting orthorhombic
_symmetry_space_group_name_Hall '-P 2ac 2n'
_symmetry_space_group_name_H-M 'P n m a'
_atom_sites_solution_hydrogens geom
_atom_sites_solution_primary direct
_atom_sites_solution_secondary difmap
_audit_creation_method SHELXL-97
_cell_angle_alpha 90.00
_cell_angle_beta 90.00
_cell_angle_gamma 90.00
_cell_formula_units_Z 4
_cell_length_a 18.810(2)
_cell_length_b 18.4239(18)
_cell_length_c 15.008(2)
_cell_measurement_temperature 430(2)
_cell_volume 5201.1(10)
_computing_cell_refinement 'Bruker SAINT'
_computing_data_collection 'Bruker APEX2'
_computing_data_reduction 'Bruker SAINT'
_computing_molecular_graphics 'Bruker SHELXTL'
_computing_publication_material 'Bruker SHELXTL'
_computing_structure_refinement 'SHELXL-97 (Sheldrick, 2008)'
_computing_structure_solution 'SHELXS-97 (Sheldrick, 2008)'
_diffrn_ambient_temperature 430(2)
_diffrn_measured_fraction_theta_full 0.968
_diffrn_measured_fraction_theta_max 0.968
_diffrn_measurement_device_type 'Bruker Kappa APEX II'
_diffrn_measurement_method 'Omega scan'
_diffrn_radiation_monochromator graphite
_diffrn_radiation_source 'fine-focus sealed tube'
_diffrn_radiation_type MoK\a
_diffrn_radiation_wavelength 0.71073
_diffrn_reflns_av_R_equivalents 0.0488
_diffrn_reflns_av_sigmaI/netI 0.0466
_diffrn_reflns_limit_h_max 10
_diffrn_reflns_limit_h_min -24
_diffrn_reflns_limit_k_max 24
_diffrn_reflns_limit_k_min -23
_diffrn_reflns_limit_l_max 13
_diffrn_reflns_limit_l_min -20
_diffrn_reflns_number 18233
_diffrn_reflns_theta_full 28.30
_diffrn_reflns_theta_max 28.30
_diffrn_reflns_theta_min 1.74
_exptl_absorpt_coefficient_mu 0.082
_exptl_absorpt_correction_T_max 0.7457
_exptl_absorpt_correction_T_min 0.6780
_exptl_absorpt_correction_type multi-scan
_exptl_absorpt_process_details sadabs
_exptl_crystal_colour black
_exptl_crystal_density_diffrn 1.417
_exptl_crystal_density_method 'not measured'
_exptl_crystal_description block
_exptl_crystal_F_000 2288
_exptl_crystal_size_max 0.30
_exptl_crystal_size_mid 0.20
_exptl_crystal_size_min 0.10
_refine_diff_density_max 0.498
_refine_diff_density_min -0.273
_refine_diff_density_rms 0.056
_refine_ls_extinction_method none
_refine_ls_goodness_of_fit_ref 1.018
_refine_ls_hydrogen_treatment constr
_refine_ls_matrix_type full
_refine_ls_number_parameters 413
_refine_ls_number_reflns 6449
_refine_ls_number_restraints 0
_refine_ls_restrained_S_all 1.018
_refine_ls_R_factor_all 0.1760
_refine_ls_R_factor_gt 0.0831
_refine_ls_shift/su_max 0.015
_refine_ls_shift/su_mean 0.001
_refine_ls_structure_factor_coef Fsqd
_refine_ls_weighting_details 'calc w=1/[\s^2^(Fo^2^)+(0.1264P)^2^+2.8433P] where P=(Fo^2^+2Fc^2^)/3'
_refine_ls_weighting_scheme calc
_refine_ls_wR_factor_gt 0.2351
_refine_ls_wR_factor_ref 0.3047
_reflns_number_gt 2617
_reflns_number_total 6449
_reflns_threshold_expression >2sigma(I)
_cod_data_source_file c4cp01036a4.cif
_cod_data_source_block 430k
_cod_depositor_comments
;
The following automatic conversions were performed:

'_symmetry_cell_setting' value 'Orthorhombic' changed to
'orthorhombic' according to
/usr/data/users/saulius/crontab/automatic-downloads/rss-feeds/RSC/lib/dictionaries/cif_core.dic
dictionary named 'cif_core.dic' version 2.4.2 from 2011-04-26.

Automatic conversion script
Id: cif_fix_values 2281 2013-09-26 08:29:07Z andrius 

 Adding full bibliography for 7216130--7216142.cif.
;
_cod_original_cell_volume 5201.1(11)
_cod_original_sg_symbol_H-M Pnma
_cod_database_code 7216138

loop_
_symmetry_equiv_pos_as_xyz
'x, y, z'
'-x+1/2, -y, z+1/2'
'-x, y+1/2, -z'
'x+1/2, -y+1/2, -z+1/2'
'-x, -y, -z'
'x-1/2, y, -z-1/2'
'x, -y-1/2, z'
'-x-1/2, y-1/2, z-1/2'

loop_
_atom_site_label
_atom_site_type_symbol
_atom_site_fract_x
_atom_site_fract_y
_atom_site_fract_z
_atom_site_U_iso_or_equiv
_atom_site_adp_type
_atom_site_occupancy
_atom_site_symmetry_multiplicity
_atom_site_calc_flag
_atom_site_refinement_flags
N1 N 0.29829(14) 0.19132(14) 0.67670(17) 0.0576(7) Uani 1 1 d .
C1 C 0.2660(2) 0.2500 0.6405(3) 0.0532(10) Uani 1 2 d S
C15 C 0.2064(2) 0.2500 0.5710(3) 0.0486(10) Uani 1 2 d S
C20 C 0.2113(2) 0.1861(3) 0.5062(3) 0.0971(15) Uani 1 1 d .
C3 C 0.27909(18) 0.11506(18) 0.6672(2) 0.0640(9) Uani 1 1 d .
C8 C 0.31516(19) 0.07305(19) 0.6048(3) 0.0682(10) Uani 1 1 d .
C16 C 0.1332(3) 0.2500 0.6115(4) 0.093(2) Uani 1 2 d S
C4 C 0.2271(2) 0.0891(2) 0.7249(3) 0.0808(12) Uani 1 1 d .
C23 C 0.2379(2) 0.2103(3) 0.4181(4) 0.119(2) Uani 1 1 d .
C45 C -0.0184(5) 0.2500 0.1763(5) 0.125(3) Uani 1 2 d S
C40 C -0.0953(3) 0.1874(4) 0.2797(4) 0.1128(18) Uani 1 1 d .
C18 C 0.1071(4) 0.1312(4) 0.5636(5) 0.118(2) Uani 1 1 d .
C17 C 0.0870(3) 0.1905(5) 0.6099(3) 0.127(2) Uani 1 1 d .
C46 C -0.0766(3) 0.2500 0.2266(4) 0.0799(16) Uani 1 2 d S
C2 C 0.3513(2) 0.21353(19) 0.7339(2) 0.0727(10) Uani 1 1 d .
H2 H 0.3815 0.1836 0.7665 0.087 Uiso 1 1 calc R
C7 C 0.2931(3) 0.0011(2) 0.5986(3) 0.0926(14) Uani 1 1 d .
H7 H 0.3156 -0.0296 0.5584 0.111 Uiso 1 1 calc R
C22 C 0.2233(3) 0.1730(6) 0.3394(5) 0.145(3) Uani 1 1 d .
C21 C 0.1498(5) 0.0880(3) 0.4276(6) 0.134(3) Uani 1 1 d .
C42 C 0.0089(6) 0.1286(5) 0.2231(7) 0.157(4) Uani 1 1 d .
C19 C 0.1683(4) 0.1270(3) 0.5033(5) 0.135(3) Uani 1 1 d .
C39 C -0.0562(5) 0.1273(4) 0.2826(6) 0.148(3) Uani 1 1 d .
C34 C 0.0131(3) 0.2099(4) 0.6114(3) 0.139(3) Uani 1 1 d .
C25 C 0.2078(3) 0.2087(4) 0.2609(4) 0.143(3) Uani 1 1 d .
C5 C 0.2074(3) 0.0170(3) 0.7130(4) 0.1030(17) Uani 1 1 d .
H5 H 0.1718 -0.0026 0.7488 0.124 Uiso 1 1 calc R
C38 C -0.0378(6) 0.0879(3) 0.3579(8) 0.154(3) Uani 1 1 d .
C12 C 0.3755(2) 0.1010(2) 0.5500(3) 0.0853(12) Uani 1 1 d .
H12 H 0.3705 0.1538 0.5463 0.102 Uiso 1 1 calc R
C31 C 0.0489(6) 0.0897(5) 0.5160(8) 0.169(4) Uani 1 1 d .
C24 C 0.1754(4) 0.1086(4) 0.3426(7) 0.140(3) Uani 1 1 d .
C29 C 0.0346(6) 0.0643(3) 0.3557(8) 0.152(3) Uani 1 1 d .
C32 C -0.0148(6) 0.1070(5) 0.5146(6) 0.155(3) Uani 1 1 d .
C33 C -0.0374(3) 0.1766(5) 0.5709(4) 0.138(3) Uani 1 1 d .
C27 C 0.1294(6) 0.1060(5) 0.2665(7) 0.167(4) Uani 1 1 d .
C36 C -0.1078(3) 0.1736(6) 0.4436(5) 0.139(3) Uani 1 1 d .
C26 C 0.1528(4) 0.1774(6) 0.2094(4) 0.151(3) Uani 1 1 d .
C44 C 0.1015(4) 0.2090(5) 0.1686(3) 0.192(6) Uani 1 1 d .
C30 C 0.0801(5) 0.0648(3) 0.4291(7) 0.142(3) Uani 1 1 d .
C41 C -0.1238(2) 0.2109(4) 0.3669(5) 0.126(2) Uani 1 1 d .
C28 C 0.0651(7) 0.0885(5) 0.2691(9) 0.187(5) Uani 1 1 d .
C43 C 0.0261(4) 0.1869(7) 0.1737(5) 0.167(4) Uani 1 1 d .
C6 C 0.2387(3) -0.0256(3) 0.6506(5) 0.1097(18) Uani 1 1 d .
H6 H 0.2234 -0.0732 0.6428 0.132 Uiso 1 1 calc R
C35 C -0.0591(5) 0.1077(5) 0.4394(7) 0.145(3) Uani 1 1 d .
C37 C -0.0920(3) 0.2105(4) 0.5213(4) 0.134(3) Uani 1 1 d .
C9 C 0.1963(3) 0.1337(3) 0.7991(3) 0.1145(18) Uani 1 1 d .
H9 H 0.2009 0.1850 0.7826 0.137 Uiso 1 1 calc R
C13 C 0.4457(3) 0.0850(5) 0.5961(5) 0.160(3) Uani 1 1 d .
H13A H 0.4430 0.1001 0.6573 0.239 Uiso 1 1 calc R
H13B H 0.4832 0.1110 0.5667 0.239 Uiso 1 1 calc R
H13C H 0.4553 0.0338 0.5934 0.239 Uiso 1 1 calc R
C14 C 0.3760(3) 0.0717(3) 0.4555(4) 0.1254(19) Uani 1 1 d .
H14A H 0.3923 0.0223 0.4559 0.188 Uiso 1 1 calc R
H14B H 0.4072 0.1005 0.4194 0.188 Uiso 1 1 calc R
H14C H 0.3288 0.0736 0.4313 0.188 Uiso 1 1 calc R
C10 C 0.2406(4) 0.1212(5) 0.8853(4) 0.159(3) Uani 1 1 d .
H10A H 0.2392 0.0707 0.9010 0.238 Uiso 1 1 calc R
H10B H 0.2210 0.1496 0.9330 0.238 Uiso 1 1 calc R
H10C H 0.2889 0.1356 0.8750 0.238 Uiso 1 1 calc R
C11 C 0.1174(3) 0.1192(5) 0.8198(5) 0.175(3) Uani 1 1 d .
H11A H 0.0888 0.1349 0.7704 0.263 Uiso 1 1 calc R
H11B H 0.1039 0.1454 0.8723 0.263 Uiso 1 1 calc R
H11C H 0.1104 0.0682 0.8294 0.263 Uiso 1 1 calc R

loop_
_atom_site_aniso_label
_atom_site_aniso_U_11
_atom_site_aniso_U_22
_atom_site_aniso_U_33
_atom_site_aniso_U_23
_atom_site_aniso_U_13
_atom_site_aniso_U_12
N1 0.0526(15) 0.0612(16) 0.0590(16) 0.0088(13) -0.0108(13) -0.0019(12)
C1 0.045(2) 0.061(3) 0.053(3) 0.000 -0.002(2) 0.000
C15 0.046(2) 0.051(2) 0.049(2) 0.000 -0.0040(19) 0.000
C20 0.091(3) 0.094(3) 0.106(4) -0.032(3) -0.048(3) 0.045(3)
C3 0.0551(19) 0.0660(19) 0.071(2) 0.0239(18) -0.0141(18) -0.0058(16)
C8 0.063(2) 0.062(2) 0.080(3) 0.0123(18) -0.0162(19) 0.0059(16)
C16 0.057(3) 0.163(6) 0.059(3) 0.000 -0.003(3) 0.000
C4 0.068(2) 0.093(3) 0.082(3) 0.036(2) -0.010(2) -0.010(2)
C23 0.051(2) 0.212(6) 0.093(3) -0.043(3) -0.023(2) 0.046(3)
C45 0.087(5) 0.227(10) 0.062(4) 0.000 -0.033(4) 0.000
C40 0.085(3) 0.128(4) 0.125(5) 0.006(4) -0.054(3) -0.034(3)
C18 0.139(6) 0.118(4) 0.096(4) 0.040(4) -0.026(4) 0.024(4)
C17 0.082(4) 0.231(7) 0.070(3) 0.060(4) -0.017(3) -0.044(4)
C46 0.067(3) 0.087(4) 0.085(4) 0.000 -0.033(3) 0.000
C2 0.065(2) 0.084(2) 0.069(2) 0.0098(18) -0.0250(19) 0.0004(17)
C7 0.094(3) 0.060(2) 0.125(4) 0.008(2) -0.038(3) 0.004(2)
C22 0.066(3) 0.258(9) 0.112(5) -0.054(6) -0.008(3) 0.077(5)
C21 0.155(6) 0.058(3) 0.189(7) -0.033(4) -0.099(6) 0.046(3)
C42 0.192(9) 0.136(6) 0.143(8) -0.079(5) -0.083(7) 0.014(7)
C19 0.172(6) 0.070(3) 0.164(6) -0.034(3) -0.115(5) 0.059(3)
C39 0.172(7) 0.096(4) 0.177(7) 0.018(5) -0.120(6) -0.054(5)
C34 0.072(3) 0.275(9) 0.070(3) 0.046(4) 0.004(2) -0.033(4)
C25 0.065(3) 0.281(10) 0.084(3) -0.037(4) 0.022(3) 0.035(4)
C5 0.076(3) 0.105(4) 0.128(4) 0.060(3) -0.020(3) -0.025(3)
C38 0.182(8) 0.079(3) 0.202(9) 0.027(5) -0.117(7) -0.065(4)
C12 0.068(2) 0.082(2) 0.105(3) -0.004(2) 0.005(2) 0.0051(19)
C31 0.160(7) 0.124(6) 0.224(10) 0.114(7) -0.089(8) -0.058(6)
C24 0.123(6) 0.121(5) 0.176(8) -0.033(5) -0.005(6) 0.081(5)
C29 0.193(9) 0.051(3) 0.212(9) -0.029(4) -0.088(8) -0.014(4)
C32 0.182(8) 0.139(6) 0.144(6) 0.076(5) -0.044(7) -0.097(6)
C33 0.098(4) 0.233(8) 0.084(4) 0.045(5) 0.007(4) -0.060(5)
C27 0.159(7) 0.173(8) 0.169(8) -0.111(7) -0.053(7) 0.096(7)
C36 0.075(3) 0.220(8) 0.123(6) 0.038(6) -0.003(4) -0.067(5)
C26 0.131(6) 0.239(9) 0.082(4) -0.061(5) 0.002(4) 0.080(6)
C44 0.111(5) 0.407(18) 0.058(3) -0.063(5) -0.003(3) 0.055(6)
C30 0.179(8) 0.045(2) 0.201(8) 0.020(4) -0.072(7) -0.006(3)
C41 0.049(2) 0.204(6) 0.125(4) 0.026(4) -0.022(3) -0.037(3)
C28 0.190(10) 0.138(7) 0.233(12) -0.131(8) -0.102(10) 0.078(7)
C43 0.125(6) 0.289(11) 0.088(4) -0.095(6) -0.052(4) 0.082(7)
C6 0.096(4) 0.073(3) 0.161(5) 0.042(3) -0.049(4) -0.023(3)
C35 0.143(6) 0.131(6) 0.163(7) 0.034(6) -0.034(6) -0.099(5)
C37 0.058(3) 0.248(8) 0.097(3) 0.022(4) 0.014(3) -0.039(3)
C9 0.100(4) 0.150(5) 0.093(3) 0.044(3) 0.021(3) -0.005(3)
C13 0.064(3) 0.235(8) 0.181(7) -0.011(6) -0.013(4) -0.005(4)
C14 0.122(4) 0.139(4) 0.115(4) -0.006(4) 0.019(3) 0.029(4)
C10 0.145(5) 0.239(8) 0.093(4) 0.024(5) -0.007(4) -0.035(5)
C11 0.108(5) 0.287(10) 0.131(5) 0.089(6) 0.033(4) 0.020(5)

loop_
_atom_type_symbol
_atom_type_description
_atom_type_scat_dispersion_real
_atom_type_scat_dispersion_imag
_atom_type_scat_source
C C 0.0033 0.0016 'International Tables Vol C Tables 4.2.6.8 and 6.1.1.4'
H H 0.0000 0.0000 'International Tables Vol C Tables 4.2.6.8 and 6.1.1.4'
N N 0.0061 0.0033 'International Tables Vol C Tables 4.2.6.8 and 6.1.1.4'

loop_
_geom_angle_atom_site_label_1
_geom_angle_atom_site_label_2
_geom_angle_atom_site_label_3
_geom_angle
_geom_angle_site_symmetry_1
_geom_angle_site_symmetry_3
C1 N1 C2 109.8(3) . .
C1 N1 C3 128.3(3) . .
C2 N1 C3 121.7(3) . .
N1 C1 N1 106.0(4) . 7_565
N1 C1 C15 127.01(18) . .
N1 C1 C15 127.01(18) 7_565 .
C16 C15 C20 108.2(3) . 7_565
C16 C15 C20 108.2(3) . .
C20 C15 C20 100.6(5) 7_565 .
C16 C15 C1 113.3(4) . .
C20 C15 C1 112.9(2) 7_565 .
C20 C15 C1 112.9(2) . .
C19 C20 C23 114.5(5) . .
C19 C20 C15 127.0(5) . .
C23 C20 C15 110.8(4) . .
C8 C3 C4 124.8(4) . .
C8 C3 N1 118.7(3) . .
C4 C3 N1 116.4(4) . .
C3 C8 C7 115.4(4) . .
C3 C8 C12 123.4(3) . .
C7 C8 C12 121.2(4) . .
C17 C16 C17 103.1(8) 7_565 .
C17 C16 C15 124.2(4) 7_565 .
C17 C16 C15 124.2(4) . .
C5 C4 C3 115.9(5) . .
C5 C4 C9 121.0(4) . .
C3 C4 C9 123.0(4) . .
C22 C23 C20 122.8(6) . .
C22 C23 C23 119.5(5) . 7_565
C20 C23 C23 107.5(3) . 7_565
C46 C45 C43 119.8(6) . .
C46 C45 C43 119.8(6) . 7_565
C43 C45 C43 108.4(11) . 7_565
C39 C40 C46 123.1(7) . .
C39 C40 C41 114.5(7) . .
C46 C40 C41 110.1(6) . .
C17 C18 C19 125.5(6) . .
C17 C18 C31 116.7(8) . .
C19 C18 C31 104.5(8) . .
C18 C17 C16 117.9(6) . .
C18 C17 C34 118.8(6) . .
C16 C17 C34 114.0(7) . .
C45 C46 C40 120.9(4) . .
C45 C46 C40 120.9(4) . 7_565
C40 C46 C40 105.8(7) . 7_565
C2 C2 N1 107.26(18) 7_565 .
C2 C2 H2 126.4 7_565 .
N1 C2 H2 126.4 . .
C6 C7 C8 121.7(5) . .
C6 C7 H7 119.2 . .
C8 C7 H7 119.2 . .
C25 C22 C23 122.0(9) . .
C25 C22 C24 106.3(7) . .
C23 C22 C24 118.9(7) . .
C30 C21 C19 112.7(9) . .
C30 C21 C24 114.9(7) . .
C19 C21 C24 120.9(8) . .
C43 C42 C28 119.3(12) . .
C43 C42 C39 122.2(8) . .
C28 C42 C39 107.3(11) . .
C20 C19 C21 126.2(8) . .
C20 C19 C18 114.0(5) . .
C21 C19 C18 109.6(7) . .
C40 C39 C38 126.8(11) . .
C40 C39 C42 114.5(7) . .
C38 C39 C42 106.7(9) . .
C33 C34 C17 126.2(8) . .
C33 C34 C34 118.5(5) . 7_565
C17 C34 C34 104.4(4) . 7_565
C22 C25 C26 115.2(8) . .
C22 C25 C25 118.5(5) . 7_565
C26 C25 C25 114.1(5) . 7_565
C6 C5 C4 121.6(5) . .
C6 C5 H5 119.2 . .
C4 C5 H5 119.2 . .
C35 C38 C39 121.9(10) . .
C35 C38 C29 112.8(8) . .
C39 C38 C29 112.2(11) . .
C8 C12 C14 113.4(4) . .
C8 C12 C13 110.1(4) . .
C14 C12 C13 110.6(4) . .
C8 C12 H12 107.5 . .
C14 C12 H12 107.5 . .
C13 C12 H12 107.5 . .
C32 C31 C30 116.3(10) . .
C32 C31 C18 125.2(12) . .
C30 C31 C18 106.3(8) . .
C21 C24 C27 120.2(9) . .
C21 C24 C22 116.6(7) . .
C27 C24 C22 111.5(9) . .
C30 C29 C38 124.4(10) . .
C30 C29 C28 116.8(9) . .
C38 C29 C28 107.2(9) . .
C31 C32 C35 126.1(11) . .
C31 C32 C33 117.1(9) . .
C35 C32 C33 105.2(9) . .
C34 C33 C37 125.1(9) . .
C34 C33 C32 116.0(7) . .
C37 C33 C32 105.7(7) . .
C28 C27 C24 124.6(12) . .
C28 C27 C26 119.1(10) . .
C24 C27 C26 103.2(9) . .
C41 C36 C37 120.6(9) . .
C41 C36 C35 119.7(7) . .
C37 C36 C35 107.3(7) . .
C44 C26 C25 128.8(10) . .
C44 C26 C27 114.4(8) . .
C25 C26 C27 103.9(7) . .
C26 C44 C43 125.0(10) . .
C26 C44 C44 117.0(6) . 7_565
C43 C44 C44 106.0(6) . 7_565
C21 C30 C29 124.9(10) . .
C21 C30 C31 106.9(8) . .
C29 C30 C31 116.6(9) . .
C36 C41 C41 120.0(5) . 7_565
C36 C41 C40 121.1(7) . .
C41 C41 C40 107.0(4) 7_565 .
C27 C28 C42 123.5(14) . .
C27 C28 C29 118.4(10) . .
C42 C28 C29 106.6(11) . .
C42 C43 C45 119.5(9) . .
C42 C43 C44 118.7(9) . .
C45 C43 C44 109.8(10) . .
C5 C6 C7 120.5(4) . .
C5 C6 H6 119.8 . .
C7 C6 H6 119.8 . .
C38 C35 C32 123.8(10) . .
C38 C35 C36 115.8(8) . .
C32 C35 C36 109.3(9) . .
C36 C37 C33 112.5(7) . .
C36 C37 C37 119.5(5) . 7_565
C33 C37 C37 116.2(5) . 7_565
C4 C9 C11 115.2(6) . .
C4 C9 C10 109.2(5) . .
C11 C9 C10 108.9(5) . .
C4 C9 H9 107.8 . .
C11 C9 H9 107.8 . .
C10 C9 H9 107.8 . .
C12 C13 H13A 109.5 . .
C12 C13 H13B 109.5 . .
H13A C13 H13B 109.5 . .
C12 C13 H13C 109.5 . .
H13A C13 H13C 109.5 . .
H13B C13 H13C 109.5 . .
C12 C14 H14A 109.5 . .
C12 C14 H14B 109.5 . .
H14A C14 H14B 109.5 . .
C12 C14 H14C 109.5 . .
H14A C14 H14C 109.5 . .
H14B C14 H14C 109.5 . .
C9 C10 H10A 109.5 . .
C9 C10 H10B 109.5 . .
H10A C10 H10B 109.5 . .
C9 C10 H10C 109.5 . .
H10A C10 H10C 109.5 . .
H10B C10 H10C 109.5 . .
C9 C11 H11A 109.5 . .
C9 C11 H11B 109.5 . .
H11A C11 H11B 109.5 . .
C9 C11 H11C 109.5 . .
H11A C11 H11C 109.5 . .
H11B C11 H11C 109.5 . .

loop_
_geom_bond_atom_site_label_1
_geom_bond_atom_site_label_2
_geom_bond_distance
_geom_bond_site_symmetry_2
N1 C1 1.354(4) .
N1 C2 1.379(4) .
N1 C3 1.458(4) .
C1 N1 1.354(4) 7_565
C1 C15 1.531(6) .
C15 C16 1.504(7) .
C15 C20 1.531(5) 7_565
C15 C20 1.531(5) .
C20 C19 1.356(8) .
C20 C23 1.481(7) .
C3 C8 1.392(5) .
C3 C4 1.391(5) .
C8 C7 1.392(5) .
C8 C12 1.492(6) .
C16 C17 1.399(7) 7_565
C16 C17 1.399(7) .
C4 C5 1.391(6) .
C4 C9 1.501(7) .
C23 C22 1.395(8) .
C23 C23 1.465(12) 7_565
C45 C46 1.329(10) .
C45 C43 1.434(9) .
C45 C43 1.434(9) 7_565
C40 C39 1.332(9) .
C40 C46 1.445(7) .
C40 C41 1.478(8) .
C18 C17 1.350(9) .
C18 C19 1.467(9) .
C18 C31 1.515(11) .
C17 C34 1.435(8) .
C46 C40 1.445(7) 7_565
C2 C2 1.344(7) 7_565
C2 H2 0.9300 .
C7 C6 1.377(7) .
C7 H7 0.9300 .
C22 C25 1.380(9) .
C22 C24 1.490(10) .
C21 C30 1.380(10) .
C21 C19 1.388(8) .
C21 C24 1.416(10) .
C42 C43 1.344(12) .
C42 C28 1.463(12) .
C42 C39 1.515(12) .
C39 C38 1.386(10) .
C34 C33 1.284(8) .
C34 C34 1.477(15) 7_565
C25 C26 1.415(9) .
C25 C25 1.521(15) 7_565
C5 C6 1.357(7) .
C5 H5 0.9300 .
C38 C35 1.338(11) .
C38 C29 1.431(12) .
C12 C14 1.518(7) .
C12 C13 1.520(7) .
C12 H12 0.9800 .
C31 C32 1.241(11) .
C31 C30 1.501(12) .
C24 C27 1.434(11) .
C29 C30 1.395(11) .
C29 C28 1.489(13) .
C32 C35 1.402(11) .
C32 C33 1.593(11) .
C33 C37 1.414(9) .
C27 C28 1.252(12) .
C27 C26 1.631(12) .
C36 C41 1.374(9) .
C36 C37 1.382(9) .
C36 C35 1.523(11) .
C26 C44 1.283(9) .
C44 C43 1.476(12) .
C44 C44 1.51(2) 7_565
C41 C41 1.442(13) 7_565
C6 H6 0.9300 .
C37 C37 1.454(14) 7_565
C9 C11 1.539(8) .
C9 C10 1.556(8) .
C9 H9 0.9800 .
C13 H13A 0.9600 .
C13 H13B 0.9600 .
C13 H13C 0.9600 .
C14 H14A 0.9600 .
C14 H14B 0.9600 .
C14 H14C 0.9600 .
C10 H10A 0.9600 .
C10 H10B 0.9600 .
C10 H10C 0.9600 .
C11 H11A 0.9600 .
C11 H11B 0.9600 .
C11 H11C 0.9600 .

loop_
_geom_torsion_atom_site_label_1
_geom_torsion_atom_site_label_2
_geom_torsion_atom_site_label_3
_geom_torsion_atom_site_label_4
_geom_torsion
_geom_torsion_site_symmetry_1
_geom_torsion_site_symmetry_4
C2 N1 C1 N1 -1.1(5) . 7_565
C3 N1 C1 N1 173.2(2) . 7_565
C2 N1 C1 C15 177.5(4) . .
C3 N1 C1 C15 -8.2(7) . .
N1 C1 C15 C16 90.9(4) . .
N1 C1 C15 C16 -90.9(4) 7_565 .
N1 C1 C15 C20 -145.8(4) . 7_565
N1 C1 C15 C20 32.5(6) 7_565 7_565
N1 C1 C15 C20 -32.5(6) . .
N1 C1 C15 C20 145.8(4) 7_565 .
C16 C15 C20 C19 -18.4(5) . .
C20 C15 C20 C19 -131.7(4) 7_565 .
C1 C15 C20 C19 107.8(5) . .
C16 C15 C20 C23 129.0(4) . .
C20 C15 C20 C23 15.6(5) 7_565 .
C1 C15 C20 C23 -104.9(3) . .
C1 N1 C3 C8 97.9(4) . .
C2 N1 C3 C8 -88.4(4) . .
C1 N1 C3 C4 -84.5(5) . .
C2 N1 C3 C4 89.2(4) . .
C4 C3 C8 C7 3.7(5) . .
N1 C3 C8 C7 -179.0(3) . .
C4 C3 C8 C12 -173.9(3) . .
N1 C3 C8 C12 3.5(5) . .
C20 C15 C16 C17 -17.1(6) 7_565 7_565
C20 C15 C16 C17 -125.3(5) . 7_565
C1 C15 C16 C17 108.8(5) . 7_565
C20 C15 C16 C17 125.3(5) 7_565 .
C20 C15 C16 C17 17.1(6) . .
C1 C15 C16 C17 -108.8(5) . .
C8 C3 C4 C5 -4.9(5) . .
N1 C3 C4 C5 177.7(3) . .
C8 C3 C4 C9 171.8(4) . .
N1 C3 C4 C9 -5.6(5) . .
C19 C20 C23 C22 -3.5(6) . .
C15 C20 C23 C22 -155.2(4) . .
C19 C20 C23 C23 141.3(3) . 7_565
C15 C20 C23 C23 -10.4(3) . 7_565
C19 C18 C17 C16 -9.9(8) . .
C31 C18 C17 C16 -144.5(6) . .
C19 C18 C17 C34 134.9(6) . .
C31 C18 C17 C34 0.3(8) . .
C17 C16 C17 C18 143.8(5) 7_565 .
C15 C16 C17 C18 -5.0(8) . .
C17 C16 C17 C34 -2.7(8) 7_565 .
C15 C16 C17 C34 -151.5(5) . .
C43 C45 C46 C40 0.8(8) . .
C43 C45 C46 C40 -137.5(5) 7_565 .
C43 C45 C46 C40 137.5(5) . 7_565
C43 C45 C46 C40 -0.8(8) 7_565 7_565
C39 C40 C46 C45 0.6(8) . .
C41 C40 C46 C45 140.7(5) . .
C39 C40 C46 C40 -141.7(5) . 7_565
C41 C40 C46 C40 -1.6(6) . 7_565
C1 N1 C2 C2 0.7(3) . 7_565
C3 N1 C2 C2 -174.1(2) . 7_565
C3 C8 C7 C6 0.6(6) . .
C12 C8 C7 C6 178.2(4) . .
C20 C23 C22 C25 140.0(6) . .
C23 C23 C22 C25 -0.9(7) 7_565 .
C20 C23 C22 C24 3.8(7) . .
C23 C23 C22 C24 -137.1(5) 7_565 .
C23 C20 C19 C21 1.9(7) . .
C15 C20 C19 C21 148.2(5) . .
C23 C20 C19 C18 -139.4(5) . .
C15 C20 C19 C18 6.9(6) . .
C30 C21 C19 C20 -142.1(6) . .
C24 C21 C19 C20 -0.6(9) . .
C30 C21 C19 C18 0.5(7) . .
C24 C21 C19 C18 142.0(6) . .
C17 C18 C19 C20 9.0(8) . .
C31 C18 C19 C20 147.9(4) . .
C17 C18 C19 C21 -138.6(6) . .
C31 C18 C19 C21 0.3(6) . .
C46 C40 C39 C38 135.5(8) . .
C41 C40 C39 C38 -3.0(9) . .
C46 C40 C39 C42 -1.8(8) . .
C41 C40 C39 C42 -140.4(6) . .
C43 C42 C39 C40 1.8(9) . .
C28 C42 C39 C40 145.0(6) . .
C43 C42 C39 C38 -143.7(7) . .
C28 C42 C39 C38 -0.5(8) . .
C18 C17 C34 C33 -1.4(9) . .
C16 C17 C34 C33 144.7(6) . .
C18 C17 C34 C34 -144.4(5) . 7_565
C16 C17 C34 C34 1.7(5) . 7_565
C23 C22 C25 C26 -139.4(6) . .
C24 C22 C25 C26 1.5(6) . .
C23 C22 C25 C25 0.9(7) . 7_565
C24 C22 C25 C25 141.7(4) . 7_565
C3 C4 C5 C6 1.9(6) . .
C9 C4 C5 C6 -174.9(4) . .
C40 C39 C38 C35 0.2(11) . .
C42 C39 C38 C35 140.1(8) . .
C40 C39 C38 C29 -138.3(8) . .
C42 C39 C38 C29 1.7(8) . .
C3 C8 C12 C14 -143.0(4) . .
C7 C8 C12 C14 39.6(5) . .
C3 C8 C12 C13 92.6(5) . .
C7 C8 C12 C13 -84.8(5) . .
C17 C18 C31 C32 1.9(11) . .
C19 C18 C31 C32 -141.3(9) . .
C17 C18 C31 C30 142.3(7) . .
C19 C18 C31 C30 -0.9(7) . .
C30 C21 C24 C27 1.4(8) . .
C19 C21 C24 C27 -139.2(6) . .
C30 C21 C24 C22 141.4(6) . .
C19 C21 C24 C22 0.7(8) . .
C25 C22 C24 C21 -144.6(5) . .
C23 C22 C24 C21 -2.3(8) . .
C25 C22 C24 C27 -1.3(7) . .
C23 C22 C24 C27 141.0(6) . .
C35 C38 C29 C30 -3.0(9) . .
C39 C38 C29 C30 139.4(7) . .
C35 C38 C29 C28 -144.6(7) . .
C39 C38 C29 C28 -2.2(8) . .
C30 C31 C32 C35 -2.3(11) . .
C18 C31 C32 C35 134.7(9) . .
C30 C31 C32 C33 -139.8(7) . .
C18 C31 C32 C33 -2.7(12) . .
C17 C34 C33 C37 -134.8(7) . .
C34 C34 C33 C37 3.6(7) 7_565 .
C17 C34 C33 C32 0.5(8) . .
C34 C34 C33 C32 138.9(5) 7_565 .
C31 C32 C33 C34 1.6(9) . .
C35 C32 C33 C34 -143.9(6) . .
C31 C32 C33 C37 144.9(7) . .
C35 C32 C33 C37 -0.6(7) . .
C21 C24 C27 C28 2.3(11) . .
C22 C24 C27 C28 -139.5(9) . .
C21 C24 C27 C26 142.5(6) . .
C22 C24 C27 C26 0.6(7) . .
C22 C25 C26 C44 136.9(8) . .
C25 C25 C26 C44 -5.1(9) 7_565 .
C22 C25 C26 C27 -1.1(6) . .
C25 C25 C26 C27 -143.1(4) 7_565 .
C28 C27 C26 C44 -2.0(10) . .
C24 C27 C26 C44 -144.9(6) . .
C28 C27 C26 C25 143.1(7) . .
C24 C27 C26 C25 0.2(6) . .
C25 C26 C44 C43 -132.0(9) . .
C27 C26 C44 C43 2.5(9) . .
C25 C26 C44 C44 5.2(9) . 7_565
C27 C26 C44 C44 139.7(5) . 7_565
C19 C21 C30 C29 140.3(7) . .
C24 C21 C30 C29 -3.6(9) . .
C19 C21 C30 C31 -1.1(7) . .
C24 C21 C30 C31 -145.0(6) . .
C38 C29 C30 C21 -136.1(8) . .
C28 C29 C30 C21 2.2(10) . .
C38 C29 C30 C31 2.1(10) . .
C28 C29 C30 C31 140.4(8) . .
C32 C31 C30 C21 145.8(7) . .
C18 C31 C30 C21 1.2(7) . .
C32 C31 C30 C29 0.6(9) . .
C18 C31 C30 C29 -143.9(5) . .
C37 C36 C41 C41 0.4(7) . 7_565
C35 C36 C41 C41 -137.0(5) . 7_565
C37 C36 C41 C40 138.2(6) . .
C35 C36 C41 C40 0.8(8) . .
C39 C40 C41 C36 2.3(7) . .
C46 C40 C41 C36 -141.5(5) . .
C39 C40 C41 C41 144.8(4) . 7_565
C46 C40 C41 C41 1.0(4) . 7_565
C24 C27 C28 C42 134.6(10) . .
C26 C27 C28 C42 0.2(12) . .
C24 C27 C28 C29 -3.8(12) . .
C26 C27 C28 C29 -138.2(9) . .
C43 C42 C28 C27 1.2(13) . .
C39 C42 C28 C27 -143.3(10) . .
C43 C42 C28 C29 143.7(9) . .
C39 C42 C28 C29 -0.8(8) . .
C30 C29 C28 C27 1.6(11) . .
C38 C29 C28 C27 146.5(7) . .
C30 C29 C28 C42 -143.1(6) . .
C38 C29 C28 C42 1.8(8) . .
C28 C42 C43 C45 -139.6(7) . .
C39 C42 C43 C45 -0.5(11) . .
C28 C42 C43 C44 -0.8(11) . .
C39 C42 C43 C44 138.3(7) . .
C46 C45 C43 C42 -0.8(10) . .
C43 C45 C43 C42 141.7(8) 7_565 .
C46 C45 C43 C44 -143.0(6) . .
C43 C45 C43 C44 -0.4(10) 7_565 .
C26 C44 C43 C42 -1.3(11) . .
C44 C44 C43 C42 -142.2(7) 7_565 .
C26 C44 C43 C45 141.2(8) . .
C44 C44 C43 C45 0.2(6) 7_565 .
C4 C5 C6 C7 2.1(7) . .
C8 C7 C6 C5 -3.4(7) . .
C39 C38 C35 C32 -136.9(8) . .
C29 C38 C35 C32 1.3(9) . .
C39 C38 C35 C36 3.2(10) . .
C29 C38 C35 C36 141.4(6) . .
C31 C32 C35 C38 1.4(12) . .
C33 C32 C35 C38 142.8(7) . .
C31 C32 C35 C36 -140.8(8) . .
C33 C32 C35 C36 0.6(7) . .
C41 C36 C35 C38 -3.6(8) . .
C37 C36 C35 C38 -146.0(6) . .
C41 C36 C35 C32 142.0(6) . .
C37 C36 C35 C32 -0.4(7) . .
C41 C36 C37 C33 -142.0(6) . .
C35 C36 C37 C33 0.0(6) . .
C41 C36 C37 C37 -0.4(7) . 7_565
C35 C36 C37 C37 141.6(4) . 7_565
C34 C33 C37 C36 139.3(7) . .
C32 C33 C37 C36 0.4(6) . .
C34 C33 C37 C37 -3.6(7) . 7_565
C32 C33 C37 C37 -142.5(4) . 7_565
C5 C4 C9 C11 -37.2(6) . .
C3 C4 C9 C11 146.2(4) . .
C5 C4 C9 C10 85.6(6) . .
C3 C4 C9 C10 -90.9(5) . .
